data_7228509
loop_
_publ_author_name
'Karothu, Durga Prasad'
'Jahovic, Ilma'
'Jovanovski , Gligor'
'Kaitner, Branko'
'Naumov, Pance'

_publ_section_title
;
 Ionic Cocrystals of Molecular Saccharin
;
_journal_name_full CrystEngComm
_journal_paper_doi 10.1039/C7CE00627F
_journal_year 2017
_chemical_formula_moiety 'C14 H9 Cs2 N2 O6.5 S2'
_chemical_formula_sum 'C14 H9 Cs2 N2 O6.5 S2'
_chemical_formula_weight 639.17
_space_group_crystal_system monoclinic
_space_group_IT_number 15
_space_group_name_Hall '-C 2yc'
_space_group_name_H-M_alt 'C 1 2/c 1'
_symmetry_space_group_name_Hall '-C 2yc'
_symmetry_space_group_name_H-M 'C 1 2/c 1'
_atom_sites_solution_hydrogens mixed
_audit_creation_date 2016-02-08
_audit_creation_method
;
Olex2 1.2
(compiled 2015.09.30 svn.r3233 for OlexSys, GUI svn.r5103)
;
_audit_update_record
;
2017-01-24 deposited with the CCDC.
2017-06-16 downloaded from the CCDC.
;
_cell_angle_alpha 90
_cell_angle_beta 93.576(2)
_cell_angle_gamma 90
_cell_formula_units_Z 8
_cell_length_a 25.0793(14)
_cell_length_b 9.7340(5)
_cell_length_c 15.1308(8)
_cell_measurement_reflns_used 9627
_cell_measurement_temperature 100(2)
_cell_measurement_theta_max 30.51
_cell_measurement_theta_min 2.24
_cell_volume 3686.6(3)
_computing_cell_refinement 'SAINT v8.34A (Bruker, 2013)'
_computing_data_reduction 'SAINT v8.34A (Bruker, 2013)'
_computing_molecular_graphics 'Olex2 (Dolomanov et al., 2009)'
_computing_publication_material 'Olex2 (Dolomanov et al., 2009)'
_computing_structure_refinement 'ShelXL (Sheldrick, 2015)'
_computing_structure_solution 'XT (Sheldrick, 2015)'
_diffrn_ambient_temperature 100.0
_diffrn_measured_fraction_theta_full 1.000
_diffrn_measured_fraction_theta_max 1.000
_diffrn_measurement_device_type 'Bruker APEX-II CCD'
_diffrn_measurement_method '\f and \w scans'
_diffrn_radiation_type MoK\a
_diffrn_radiation_wavelength 0.71073
_diffrn_reflns_av_R_equivalents 0.0479
_diffrn_reflns_av_unetI/netI 0.0294
_diffrn_reflns_Laue_measured_fraction_full 1.000
_diffrn_reflns_Laue_measured_fraction_max 1.000
_diffrn_reflns_limit_h_max 30
_diffrn_reflns_limit_h_min -30
_diffrn_reflns_limit_k_max 12
_diffrn_reflns_limit_k_min -12
_diffrn_reflns_limit_l_max 18
_diffrn_reflns_limit_l_min -18
_diffrn_reflns_number 27108
_diffrn_reflns_point_group_measured_fraction_full 1.000
_diffrn_reflns_point_group_measured_fraction_max 1.000
_diffrn_reflns_theta_full 25.242
_diffrn_reflns_theta_max 25.998
_diffrn_reflns_theta_min 1.627
_diffrn_standards_number 0
_exptl_absorpt_coefficient_mu 4.219
_exptl_absorpt_correction_T_max 0.7461
_exptl_absorpt_correction_T_min 0.4528
_exptl_absorpt_correction_type multi-scan
_exptl_absorpt_process_details
;
SADABS-2014/4 (Bruker,2014/4) was used for absorption correction.
wR2(int) was 0.1228 before and 0.0756 after correction.
The Ratio of minimum to maximum transmission is 0.6069.
The \l/2 correction factor is 0.00150.
;
_exptl_crystal_colour colourless
_exptl_crystal_colour_primary colourless
_exptl_crystal_density_diffrn 2.303
_exptl_crystal_description block
_exptl_crystal_F_000 2408
_exptl_crystal_size_max 0.3
_exptl_crystal_size_mid 0.2
_exptl_crystal_size_min 0.2
_refine_diff_density_max 0.876
_refine_diff_density_min -0.811
_refine_diff_density_rms 0.181
_refine_ls_extinction_method none
_refine_ls_goodness_of_fit_ref 1.003
_refine_ls_hydrogen_treatment mixed
_refine_ls_matrix_type full
_refine_ls_number_parameters 244
_refine_ls_number_reflns 3621
_refine_ls_number_restraints 0
_refine_ls_restrained_S_all 1.003
_refine_ls_R_factor_all 0.0332
_refine_ls_R_factor_gt 0.0275
_refine_ls_shift/su_max 0.001
_refine_ls_shift/su_mean 0.000
_refine_ls_structure_factor_coef Fsqd
_refine_ls_weighting_details 'w=1/[\s^2^(Fo^2^)+(0.0470P)^2^+30.1620P] where P=(Fo^2^+2Fc^2^)/3'
_refine_ls_weighting_scheme calc
_refine_ls_wR_factor_gt 0.0769
_refine_ls_wR_factor_ref 0.0801
_reflns_Friedel_coverage 0.000
_reflns_number_gt 3246
_reflns_number_total 3621
_reflns_threshold_expression 'I > 2\s(I)'
_cod_data_source_file c7ce00627f1.cif
_cod_data_source_block C7H4NO3SCs_0-5H2O
_cod_original_formula_sum 'C14 H9 Cs2 N2 O6.50 S2'
_cod_database_code 7228509
_shelx_space_group_comment
;
The symmetry employed for this shelxl refinement is uniquely defined
by the following loop, which should always be used as a source of
symmetry information in preference to the above space-group names.
They are only intended as comments.
;
_shelx_estimated_absorpt_t_max 0.486
_shelx_estimated_absorpt_t_min 0.364
_olex2_refinement_description
;
1. Fixed Uiso
 At 1.2 times of:
  All C(H) groups
2.a Aromatic/amide H refined with riding coordinates:
 C00H(H00H), C00I(H00I), C00J(H00J), C00L(H00L), C00N(H00N), C00O(H00O),
 C00Q(H00Q), C00R(H00R)
;
_shelx_shelxl_version_number 2014/7
_olex2_exptl_crystal_mounting_method loop
_olex2_submission_special_instructions 'No special instructions were received'

loop_
_space_group_symop_operation_xyz
'x, y, z'
'-x, y, -z+1/2'
'x+1/2, y+1/2, z'
'-x+1/2, y+1/2, -z+1/2'
'-x, -y, -z'
'x, -y, z-1/2'
'-x+1/2, -y+1/2, -z'
'x+1/2, -y+1/2, z-1/2'

loop_
_atom_site_label
_atom_site_type_symbol
_atom_site_fract_x
_atom_site_fract_y
_atom_site_fract_z
_atom_site_U_iso_or_equiv
_atom_site_adp_type
_atom_site_occupancy
_atom_site_site_symmetry_order
_atom_site_calc_flag
_atom_site_refinement_flags_posn
_atom_site_refinement_flags_adp
_atom_site_refinement_flags_occupancy
Cs01 Cs 0.43832(2) -0.07285(3) 0.63919(2) 0.01346(10) Uani 1 1 d . . .
Cs1 Cs 0.46586(2) 0.63521(3) 0.39593(2) 0.01575(10) Uani 1 1 d . . .
S1 S 0.41530(4) 0.00189(11) 0.39462(7) 0.0114(2) Uani 1 1 d . . .
S2 S 0.36123(5) 0.31231(11) 0.67919(7) 0.0145(2) Uani 1 1 d . . .
O2 O 0.44995(13) -0.0576(3) 0.3309(2) 0.0150(7) Uani 1 1 d . . .
O5 O 0.43796(13) 0.3556(3) 0.4645(2) 0.0187(7) Uani 1 1 d . . .
O1 O 0.39219(13) -0.0997(3) 0.4509(2) 0.0172(7) Uani 1 1 d . . .
O6 O 0.44031(13) 0.6031(3) 0.6082(2) 0.0192(7) Uani 1 1 d . . .
O4 O 0.34059(14) 0.3120(3) 0.7658(2) 0.0203(7) Uani 1 1 d . . .
O3 O 0.37025(15) 0.1783(3) 0.6426(2) 0.0240(8) Uani 1 1 d . . .
O7 O 0.5000 -0.2918(6) 0.7500 0.0350(15) Uani 1 2 d S T P
N1 N 0.44536(15) 0.1217(4) 0.4509(2) 0.0131(8) Uani 1 1 d . . .
N2 N 0.41404(16) 0.4086(4) 0.6789(3) 0.0161(8) Uani 1 1 d . . .
C3 C 0.36511(17) 0.1030(5) 0.3385(3) 0.0121(9) Uani 1 1 d . . .
C2 C 0.37525(17) 0.2370(5) 0.3648(3) 0.0140(9) Uani 1 1 d . . .
C10 C 0.32047(18) 0.4088(5) 0.6019(3) 0.0124(9) Uani 1 1 d . . .
C11 C 0.26872(19) 0.3862(5) 0.5684(3) 0.0189(10) Uani 1 1 d . . .
H00H H 0.2486 0.3092 0.5860 0.023 Uiso 1 1 calc R . .
C12 C 0.2474(2) 0.4820(6) 0.5072(3) 0.0232(11) Uani 1 1 d . . .
H00I H 0.2119 0.4705 0.4824 0.028 Uiso 1 1 calc R . .
C14 C 0.3291(2) 0.6142(5) 0.5165(3) 0.0184(10) Uani 1 1 d . . .
H00J H 0.3493 0.6914 0.4995 0.022 Uiso 1 1 calc R . .
C8 C 0.40586(18) 0.5147(5) 0.6225(3) 0.0143(9) Uani 1 1 d . . .
C5 C 0.29306(19) 0.1722(6) 0.2421(3) 0.0217(10) Uani 1 1 d . . .
H00L H 0.2642 0.1516 0.2006 0.026 Uiso 1 1 calc R . .
C9 C 0.35075(18) 0.5181(4) 0.5767(3) 0.0141(9) Uani 1 1 d . . .
C4 C 0.32465(19) 0.0655(5) 0.2776(3) 0.0174(10) Uani 1 1 d . . .
H00N H 0.3186 -0.0275 0.2607 0.021 Uiso 1 1 calc R . .
C7 C 0.34377(19) 0.3423(5) 0.3285(3) 0.0195(10) Uani 1 1 d . . .
H00O H 0.3499 0.4351 0.3456 0.023 Uiso 1 1 calc R . .
C1 C 0.42257(18) 0.2461(4) 0.4320(3) 0.0130(9) Uani 1 1 d . . .
C13 C 0.2774(2) 0.5938(5) 0.4822(3) 0.0238(11) Uani 1 1 d . . .
H00Q H 0.2620 0.6578 0.4406 0.029 Uiso 1 1 calc R . .
C6 C 0.30275(19) 0.3071(6) 0.2661(3) 0.0223(11) Uani 1 1 d . . .
H00R H 0.2810 0.3776 0.2394 0.027 Uiso 1 1 calc R . .
H00B H 0.508(4) -0.333(9) 0.788(6) 0.08(3) Uiso 1 1 d . . .

loop_
_atom_site_aniso_label
_atom_site_aniso_U_11
_atom_site_aniso_U_22
_atom_site_aniso_U_33
_atom_site_aniso_U_23
_atom_site_aniso_U_13
_atom_site_aniso_U_12
Cs01 0.01715(16) 0.01325(15) 0.00983(15) -0.00058(10) -0.00036(10) 0.00216(10)
Cs1 0.02023(17) 0.01132(15) 0.01564(16) 0.00167(10) 0.00062(11) 0.00170(11)
S1 0.0163(5) 0.0097(5) 0.0081(5) 0.0007(4) -0.0002(4) -0.0005(4)
S2 0.0179(6) 0.0118(5) 0.0139(5) 0.0022(4) 0.0008(4) 0.0011(4)
O2 0.0191(17) 0.0133(15) 0.0127(15) -0.0016(12) 0.0024(13) 0.0029(13)
O5 0.0244(18) 0.0132(16) 0.0185(17) -0.0041(13) 0.0017(14) -0.0026(13)
O1 0.0242(18) 0.0137(15) 0.0139(16) 0.0046(13) 0.0026(13) -0.0026(14)
O6 0.0233(18) 0.0167(16) 0.0176(17) -0.0024(14) 0.0022(14) -0.0059(14)
O4 0.0249(18) 0.0215(17) 0.0149(16) 0.0040(14) 0.0026(13) -0.0009(14)
O3 0.036(2) 0.0109(16) 0.0255(19) 0.0012(14) 0.0020(15) 0.0037(15)
O7 0.053(4) 0.014(3) 0.035(3) 0.000 -0.027(3) 0.000
N1 0.017(2) 0.0116(18) 0.0103(17) 0.0000(14) -0.0038(15) -0.0021(15)
N2 0.018(2) 0.0152(19) 0.0150(19) 0.0007(16) -0.0005(16) 0.0004(16)
C3 0.008(2) 0.017(2) 0.011(2) 0.0012(17) 0.0021(16) 0.0024(17)
C2 0.013(2) 0.016(2) 0.014(2) 0.0013(17) 0.0021(17) 0.0012(18)
C10 0.014(2) 0.015(2) 0.0090(19) -0.0017(17) 0.0003(16) 0.0036(17)
C11 0.017(2) 0.022(2) 0.018(2) -0.0026(19) 0.0033(19) 0.0009(19)
C12 0.014(2) 0.038(3) 0.017(2) -0.003(2) -0.0060(18) 0.005(2)
C14 0.026(3) 0.016(2) 0.013(2) -0.0001(18) 0.0009(19) 0.002(2)
C8 0.016(2) 0.016(2) 0.010(2) -0.0066(17) -0.0018(17) -0.0005(18)
C5 0.015(2) 0.036(3) 0.014(2) 0.001(2) -0.0012(18) 0.001(2)
C9 0.019(2) 0.013(2) 0.011(2) -0.0021(17) 0.0023(17) 0.0026(18)
C4 0.019(2) 0.022(2) 0.011(2) -0.0034(18) 0.0029(18) -0.0033(19)
C7 0.020(2) 0.016(2) 0.022(2) 0.0033(19) 0.0036(19) 0.0002(19)
C1 0.017(2) 0.013(2) 0.010(2) -0.0018(17) 0.0046(17) 0.0004(18)
C13 0.035(3) 0.025(3) 0.012(2) 0.002(2) -0.001(2) 0.014(2)
C6 0.014(2) 0.032(3) 0.020(2) 0.013(2) -0.0004(19) 0.009(2)

loop_
_atom_type_symbol
_atom_type_description
_atom_type_scat_dispersion_real
_atom_type_scat_dispersion_imag
_atom_type_scat_source
C C 0.0033 0.0016 'International Tables Vol C Tables 4.2.6.8 and 6.1.1.4'
H H 0.0000 0.0000 'International Tables Vol C Tables 4.2.6.8 and 6.1.1.4'
Cs Cs -0.3680 2.1192 'International Tables Vol C Tables 4.2.6.8 and 6.1.1.4'
N N 0.0061 0.0033 'International Tables Vol C Tables 4.2.6.8 and 6.1.1.4'
O O 0.0106 0.0060 'International Tables Vol C Tables 4.2.6.8 and 6.1.1.4'
S S 0.1246 0.1234 'International Tables Vol C Tables 4.2.6.8 and 6.1.1.4'

loop_
_geom_angle_atom_site_label_1
_geom_angle_atom_site_label_2
_geom_angle_atom_site_label_3
_geom_angle
_geom_angle_site_symmetry_1
_geom_angle_site_symmetry_3
S1 Cs01 S1 107.29(2) 5_656 6_556
O2 Cs01 S1 19.27(6) 6_556 6_556
O2 Cs01 S1 21.35(6) 5_656 5_656
O2 Cs01 S1 90.91(6) 6_556 5_656
O2 Cs01 S1 88.38(6) 5_656 6_556
O2 Cs01 O2 70.68(10) 5_656 6_556
O2 Cs01 O6 113.97(8) 5_656 1_545
O2 Cs01 O6 122.02(8) 6_556 1_545
O2 Cs01 N1 46.19(8) 5_656 5_656
O2 Cs01 N1 113.56(8) 6_556 5_656
O2 Cs01 N1 78.55(8) 5_656 .
O2 Cs01 N1 122.19(8) 6_556 .
O2 Cs01 C3 45.16(9) 6_556 6_556
O2 Cs01 C3 114.35(9) 5_656 6_556
O2 Cs01 C4 59.71(9) 6_556 6_556
O2 Cs01 C4 130.12(9) 5_656 6_556
O1 Cs01 S1 101.84(6) . 5_656
O1 Cs01 S1 148.90(7) . 6_556
O1 Cs01 O2 155.27(9) . 6_556
O1 Cs01 O2 117.74(8) . 5_656
O1 Cs01 O6 77.53(9) . 1_545
O1 Cs01 O7 127.28(9) . .
O1 Cs01 N1 45.69(8) . .
O1 Cs01 N1 83.98(9) . 5_656
O1 Cs01 C3 126.28(9) . 6_556
O1 Cs01 C4 106.06(10) . 6_556
O6 Cs01 S1 97.80(6) 1_545 5_656
O6 Cs01 S1 108.49(6) 1_545 6_556
O6 Cs01 N1 77.09(9) 1_545 5_656
O6 Cs01 N1 114.91(8) 1_545 .
O6 Cs01 C3 93.18(9) 1_545 6_556
O6 Cs01 C4 97.11(10) 1_545 6_556
O3 Cs01 S1 114.32(7) . 5_656
O3 Cs01 S1 74.03(7) . 6_556
O3 Cs01 O2 100.13(9) . 5_656
O3 Cs01 O2 71.07(9) . 6_556
O3 Cs01 O1 84.34(9) . .
O3 Cs01 O6 145.78(9) . 1_545
O3 Cs01 O7 145.97(8) . .
O3 Cs01 N1 129.84(9) . 5_656
O3 Cs01 N1 67.77(9) . .
O3 Cs01 C3 74.52(10) . 6_556
O3 Cs01 C4 60.32(10) . 6_556
O7 Cs01 S1 75.03(4) . 5_656
O7 Cs01 S1 71.98(4) . 6_556
O7 Cs01 O2 77.48(8) . 5_656
O7 Cs01 O2 76.30(8) . 6_556
O7 Cs01 O6 51.81(10) . 1_545
O7 Cs01 N1 141.78(7) . .
O7 Cs01 N1 72.54(6) . 5_656
O7 Cs01 C3 75.79(7) . 6_556
O7 Cs01 C4 94.90(7) . 6_556
N1 Cs01 S1 24.89(6) 5_656 5_656
N1 Cs01 S1 127.06(6) 5_656 6_556
N1 Cs01 S1 136.35(6) . 6_556
N1 Cs01 S1 71.83(7) . 5_656
N1 Cs01 N1 69.36(10) 5_656 .
N1 Cs01 C3 145.88(9) 5_656 6_556
N1 Cs01 C3 141.86(10) . 6_556
N1 Cs01 C4 123.28(10) . 6_556
N1 Cs01 C4 167.25(10) 5_656 6_556
C3 Cs01 S1 131.88(7) 6_556 5_656
C3 Cs01 S1 26.26(7) 6_556 6_556
C3 Cs01 C4 21.80(10) 6_556 6_556
C4 Cs01 S1 43.64(8) 6_556 6_556
C4 Cs01 S1 150.58(8) 6_556 5_656
S1 Cs1 C1 87.14(7) 1_565 5_666
O2 Cs1 S1 21.95(6) 1_565 1_565
O2 Cs1 O1 43.96(8) 1_565 1_565
O2 Cs1 O6 137.11(8) 1_565 5_666
O2 Cs1 O6 111.13(8) 1_565 .
O2 Cs1 O4 67.08(8) 1_565 6_565
O2 Cs1 N2 77.88(8) 1_565 6_565
O2 Cs1 N2 96.61(9) 1_565 5_666
O2 Cs1 C8 117.38(10) 1_565 5_666
O2 Cs1 C1 89.94(9) 1_565 5_666
O5 Cs1 S1 140.25(7) . 1_565
O5 Cs1 S1 102.83(6) 5_666 1_565
O5 Cs1 O2 105.17(8) 5_666 1_565
O5 Cs1 O2 159.00(9) . 1_565
O5 Cs1 O5 88.80(9) . 5_666
O5 Cs1 O1 118.21(8) . 1_565
O5 Cs1 O1 103.22(8) 5_666 1_565
O5 Cs1 O6 62.27(8) 5_666 .
O5 Cs1 O6 63.48(8) . 5_666
O5 Cs1 O6 60.65(8) 5_666 5_666
O5 Cs1 O6 61.31(8) . .
O5 Cs1 O4 95.89(8) . 6_565
O5 Cs1 O4 166.26(8) 5_666 6_565
O5 Cs1 N2 103.73(9) . 5_666
O5 Cs1 N2 150.82(9) 5_666 6_565
O5 Cs1 N2 63.37(9) 5_666 5_666
O5 Cs1 N2 97.65(9) . 6_565
O5 Cs1 C8 52.98(9) 5_666 5_666
O5 Cs1 C8 83.52(10) . 5_666
O5 Cs1 C1 15.79(9) 5_666 5_666
O5 Cs1 C1 102.22(9) . 5_666
O1 Cs1 S1 22.29(6) 1_565 1_565
O1 Cs1 O6 71.74(8) 1_565 .
O1 Cs1 O4 63.20(8) 1_565 6_565
O1 Cs1 N2 98.69(9) 1_565 6_565
O1 Cs1 N2 136.08(9) 1_565 5_666
O1 Cs1 C8 149.40(9) 1_565 5_666
O1 Cs1 C1 89.42(9) 1_565 5_666
O6 Cs1 S1 90.51(6) . 1_565
O6 Cs1 S1 154.05(6) 5_666 1_565
O6 Cs1 O1 163.83(8) 5_666 1_565
O6 Cs1 O6 97.61(8) 5_666 .
O6 Cs1 O4 132.85(8) 5_666 6_565
O6 Cs1 O4 108.88(8) . 6_565
O6 Cs1 N2 96.92(9) 5_666 6_565
O6 Cs1 N2 144.65(9) . 6_565
O6 Cs1 N2 40.51(9) 5_666 5_666
O6 Cs1 C8 20.52(9) 5_666 5_666
O6 Cs1 C8 105.47(9) . 5_666
O6 Cs1 C1 63.54(8) . 5_666
O6 Cs1 C1 74.76(9) 5_666 5_666
O4 Cs1 S1 65.58(5) 6_565 1_565
O4 Cs1 C1 152.11(8) 6_565 5_666
N2 Cs1 S1 90.30(7) 6_565 1_565
N2 Cs1 S1 115.53(7) 5_666 1_565
N2 Cs1 O6 123.48(9) 5_666 .
N2 Cs1 O4 127.34(8) 5_666 6_565
N2 Cs1 O4 41.24(8) 6_565 6_565
N2 Cs1 N2 87.47(10) 5_666 6_565
N2 Cs1 C8 22.22(10) 5_666 5_666
N2 Cs1 C8 99.31(9) 6_565 5_666
N2 Cs1 C1 151.77(9) 6_565 5_666
N2 Cs1 C1 68.53(9) 5_666 5_666
C8 Cs1 S1 133.62(8) 5_666 1_565
C8 Cs1 O4 140.32(8) 5_666 6_565
C8 Cs1 C1 63.69(9) 5_666 5_666
Cs01 S1 Cs01 68.904(19) 5_656 6
Cs1 S1 Cs01 95.70(2) 1_545 6
Cs1 S1 Cs01 81.15(2) 1_545 5_656
O2 S1 Cs01 50.39(13) . 5_656
O2 S1 Cs01 45.73(13) . 6
O2 S1 Cs1 54.27(12) . 1_545
O2 S1 N1 111.1(2) . .
O2 S1 C3 109.78(19) . .
O1 S1 Cs01 140.53(14) . 6
O1 S1 Cs01 128.90(14) . 5_656
O1 S1 Cs1 59.99(13) . 1_545
O1 S1 O2 113.23(19) . .
O1 S1 N1 112.08(19) . .
O1 S1 C3 111.2(2) . .
N1 S1 Cs01 60.90(14) . 5_656
N1 S1 Cs01 107.21(14) . 6
N1 S1 Cs1 122.42(14) . 1_545
N1 S1 C3 98.5(2) . .
C3 S1 Cs01 119.84(15) . 5_656
C3 S1 Cs01 65.32(14) . 6
C3 S1 Cs1 138.89(15) . 1_545
O4 S2 Cs1 61.35(14) . 6_566
O4 S2 O3 115.0(2) . .
O4 S2 N2 110.1(2) . .
O4 S2 C10 112.1(2) . .
O3 S2 Cs1 108.19(15) . 6_566
O3 S2 N2 112.0(2) . .
O3 S2 C10 108.9(2) . .
N2 S2 Cs1 56.57(14) . 6_566
N2 S2 C10 97.4(2) . .
C10 S2 Cs1 140.79(15) . 6_566
Cs01 O2 Cs01 90.02(8) 5_656 6
Cs01 O2 Cs1 131.82(10) 6 1_545
Cs01 O2 Cs1 104.33(9) 5_656 1_545
S1 O2 Cs01 115.00(16) . 6
S1 O2 Cs01 108.26(16) . 5_656
S1 O2 Cs1 103.78(15) . 1_545
Cs1 O5 Cs1 91.20(9) . 5_666
C1 O5 Cs1 120.6(3) . 5_666
C1 O5 Cs1 136.3(3) . .
Cs01 O1 Cs1 96.76(9) . 1_545
S1 O1 Cs01 110.59(17) . .
S1 O1 Cs1 97.73(15) . 1_545
Cs01 O6 Cs1 93.14(8) 1_565 .
Cs01 O6 Cs1 135.56(11) 1_565 5_666
Cs1 O6 Cs1 82.39(8) 5_666 .
C8 O6 Cs01 129.7(3) . 1_565
C8 O6 Cs1 114.2(3) . .
C8 O6 Cs1 91.2(3) . 5_666
S2 O4 Cs1 98.34(16) . 6_566
S2 O3 Cs01 148.5(2) . .
Cs01 O7 Cs01 92.06(15) 2_656 .
Cs01 O7 H00B 159(8) . .
Cs01 O7 H00B 80(7) 2_656 .
Cs01 N1 Cs01 110.64(10) 5_656 .
S1 N1 Cs01 89.59(15) . .
S1 N1 Cs01 94.21(16) . 5_656
C1 N1 Cs01 114.1(3) . 5_656
C1 N1 Cs01 128.5(3) . .
C1 N1 S1 111.0(3) . .
Cs1 N2 Cs1 90.72(9) 5_666 6_566
S2 N2 Cs1 133.39(19) . 5_666
S2 N2 Cs1 100.55(16) . 6_566
C8 N2 Cs1 89.3(3) . 5_666
C8 N2 Cs1 136.4(3) . 6_566
C8 N2 S2 110.7(3) . .
S1 C3 Cs01 88.41(15) . 6
C2 C3 Cs01 102.8(3) . 6
C2 C3 S1 105.9(3) . .
C4 C3 Cs01 79.2(3) . 6
C4 C3 S1 130.2(4) . .
C4 C3 C2 123.9(4) . .
C3 C2 C7 119.6(4) . .
C3 C2 C1 111.8(4) . .
C7 C2 C1 128.6(4) . .
C11 C10 S2 130.4(4) . .
C9 C10 S2 106.7(3) . .
C9 C10 C11 122.9(4) . .
C10 C11 H00H 121.6 . .
C10 C11 C12 116.7(5) . .
C12 C11 H00H 121.6 . .
C11 C12 H00I 119.6 . .
C13 C12 C11 120.8(5) . .
C13 C12 H00I 119.6 . .
C9 C14 H00J 121.1 . .
C13 C14 H00J 121.1 . .
C13 C14 C9 117.9(5) . .
O6 C8 Cs1 68.3(2) . 5_666
O6 C8 N2 124.0(4) . .
O6 C8 C9 122.0(4) . .
N2 C8 Cs1 68.4(2) . 5_666
N2 C8 C9 114.0(4) . .
C9 C8 Cs1 141.3(3) . 5_666
C4 C5 H00L 119.3 . .
C6 C5 H00L 119.3 . .
C6 C5 C4 121.4(4) . .
C10 C9 C14 120.2(4) . .
C10 C9 C8 111.2(4) . .
C14 C9 C8 128.7(4) . .
Cs01 C4 H00N 88.9 6 .
C3 C4 Cs01 79.0(3) . 6
C3 C4 C5 116.0(4) . .
C3 C4 H00N 122.0 . .
C5 C4 Cs01 102.2(3) . 6
C5 C4 H00N 122.0 . .
C2 C7 H00O 121.2 . .
C2 C7 C6 117.7(5) . .
C6 C7 H00O 121.2 . .
O5 C1 Cs1 43.6(2) . 5_666
O5 C1 N1 124.9(4) . .
O5 C1 C2 122.2(4) . .
N1 C1 Cs1 81.3(2) . 5_666
N1 C1 C2 112.9(4) . .
C2 C1 Cs1 165.8(3) . 5_666
C12 C13 H00Q 119.3 . .
C14 C13 C12 121.5(5) . .
C14 C13 H00Q 119.3 . .
C5 C6 C7 121.5(4) . .
C5 C6 H00R 119.3 . .
C7 C6 H00R 119.3 . .

loop_
_geom_bond_atom_site_label_1
_geom_bond_atom_site_label_2
_geom_bond_distance
_geom_bond_site_symmetry_2
Cs01 S1 4.0032(10) 6_556
Cs01 S1 3.8016(11) 5_656
Cs01 O2 3.084(3) 5_656
Cs01 O2 3.163(3) 6_556
Cs01 O1 3.019(3) .
Cs01 O6 3.190(3) 1_545
Cs01 O3 2.984(3) .
Cs01 O7 3.070(4) .
Cs01 N1 3.331(4) 5_656
Cs01 N1 3.434(4) .
Cs01 C3 3.639(4) 6_556
Cs01 C4 3.642(5) 6_556
Cs1 S1 3.7875(11) 1_565
Cs1 O2 3.166(3) 1_565
Cs1 O5 3.010(3) .
Cs1 O5 3.107(3) 5_666
Cs1 O1 3.310(3) 1_565
Cs1 O6 3.308(3) 5_666
Cs1 O6 3.329(3) .
Cs1 O4 3.638(3) 6_565
Cs1 N2 3.311(4) 5_666
Cs1 N2 3.482(4) 6_565
Cs1 C8 3.559(5) 5_666
Cs1 C1 3.877(4) 5_666
S1 Cs01 3.8015(11) 5_656
S1 Cs01 4.0032(10) 6
S1 Cs1 3.7875(11) 1_545
S1 O2 1.457(3) .
S1 O1 1.450(3) .
S1 N1 1.604(4) .
S1 C3 1.772(4) .
S2 Cs1 4.1021(12) 6_566
S2 O4 1.439(3) .
S2 O3 1.440(3) .
S2 N2 1.623(4) .
S2 C10 1.773(4) .
O2 Cs01 3.163(3) 6
O2 Cs01 3.084(3) 5_656
O2 Cs1 3.166(3) 1_545
O5 Cs1 3.107(3) 5_666
O5 C1 1.226(5) .
O1 Cs1 3.310(3) 1_545
O6 Cs01 3.190(3) 1_565
O6 Cs1 3.308(3) 5_666
O6 C8 1.248(6) .
O4 Cs1 3.638(3) 6_566
O7 Cs01 3.069(4) 2_656
O7 H00B 0.72(8) .
N1 Cs01 3.330(4) 5_656
N1 C1 1.362(6) .
N2 Cs1 3.311(4) 5_666
N2 Cs1 3.482(4) 6_566
N2 C8 1.346(6) .
C3 Cs01 3.639(4) 6
C3 C2 1.382(6) .
C3 C4 1.377(6) .
C2 C7 1.386(7) .
C2 C1 1.517(6) .
C10 C11 1.381(6) .
C10 C9 1.375(6) .
C11 H00H 0.9500 .
C11 C12 1.397(7) .
C12 H00I 0.9500 .
C12 C13 1.389(8) .
C14 H00J 0.9500 .
C14 C9 1.391(6) .
C14 C13 1.382(7) .
C8 Cs1 3.559(5) 5_666
C8 C9 1.508(6) .
C5 H00L 0.9500 .
C5 C4 1.393(7) .
C5 C6 1.379(8) .
C4 Cs01 3.642(5) 6
C4 H00N 0.9500 .
C7 H00O 0.9500 .
C7 C6 1.396(7) .
C1 Cs1 3.877(4) 5_666
C13 H00Q 0.9500 .
C6 H00R 0.9500 .

loop_
_geom_torsion_atom_site_label_1
_geom_torsion_atom_site_label_2
_geom_torsion_atom_site_label_3
_geom_torsion_atom_site_label_4
_geom_torsion
_geom_torsion_site_symmetry_1
_geom_torsion_site_symmetry_4
Cs01 S1 O2 Cs01 98.87(17) 6 5_656
Cs01 S1 O2 Cs01 -98.87(17) 5_656 6
Cs01 S1 O2 Cs1 -150.7(2) 6 1_545
Cs01 S1 O2 Cs1 110.44(16) 5_656 1_545
Cs01 S1 O1 Cs01 54.2(2) 5_656 .
Cs01 S1 O1 Cs01 158.83(9) 6 .
Cs01 S1 O1 Cs1 -46.02(17) 5_656 1_545
Cs01 S1 O1 Cs1 58.6(2) 6 1_545
Cs01 S1 N1 Cs01 -163.53(4) 6 .
Cs01 S1 N1 Cs01 -110.67(11) 5_656 .
Cs01 S1 N1 Cs01 -52.86(11) 6 5_656
Cs01 S1 N1 C1 117.8(3) 5_656 .
Cs01 S1 N1 C1 64.9(3) 6 .
Cs01 S1 C3 Cs01 43.92(15) 5_656 6
Cs01 S1 C3 C2 -58.9(3) 5_656 .
Cs01 S1 C3 C2 -102.8(3) 6 .
Cs01 S1 C3 C4 118.3(4) 5_656 .
Cs01 S1 C3 C4 74.4(4) 6 .
Cs01 O6 C8 Cs1 -161.0(3) 1_565 5_666
Cs01 O6 C8 N2 -119.2(4) 1_565 .
Cs01 O6 C8 C9 61.2(5) 1_565 .
Cs01 N1 C1 Cs1 -74.93(16) 5_656 5_666
Cs01 N1 C1 Cs1 73.0(3) . 5_666
Cs01 N1 C1 O5 -74.0(5) 5_656 .
Cs01 N1 C1 O5 74.0(5) . .
Cs01 N1 C1 C2 -106.4(4) . .
Cs01 N1 C1 C2 105.7(3) 5_656 .
Cs01 C3 C2 C7 85.0(4) 6 .
Cs01 C3 C2 C1 -94.1(3) 6 .
Cs01 C3 C4 C5 -98.3(4) 6 .
Cs1 S1 O2 Cs01 -110.44(16) 1_545 5_656
Cs1 S1 O2 Cs01 150.7(2) 1_545 6
Cs1 S1 O1 Cs01 100.24(15) 1_545 .
Cs1 S1 N1 Cs01 55.79(15) 1_545 5_656
Cs1 S1 N1 Cs01 -54.88(14) 1_545 .
Cs1 S1 N1 C1 173.6(2) 1_545 .
Cs1 S1 C3 Cs01 -68.9(2) 1_545 6
Cs1 S1 C3 C2 -171.7(2) 1_545 .
Cs1 S1 C3 C4 5.5(6) 1_545 .
Cs1 S2 O3 Cs01 -10.7(4) 6_566 .
Cs1 S2 N2 Cs1 101.2(3) 6_566 5_666
Cs1 S2 N2 C8 -149.0(4) 6_566 .
Cs1 S2 C10 C11 -136.8(4) 6_566 .
Cs1 S2 C10 C9 44.3(4) 6_566 .
Cs1 O5 C1 Cs1 130.8(5) . 5_666
Cs1 O5 C1 N1 -1.4(6) 5_666 .
Cs1 O5 C1 N1 129.4(4) . .
Cs1 O5 C1 C2 -50.2(6) . .
Cs1 O5 C1 C2 179.0(3) 5_666 .
Cs1 O6 C8 Cs1 82.19(17) . 5_666
Cs1 O6 C8 N2 41.8(4) 5_666 .
Cs1 O6 C8 N2 124.0(4) . .
Cs1 O6 C8 C9 -137.8(4) 5_666 .
Cs1 O6 C8 C9 -55.7(5) . .
Cs1 N2 C8 Cs1 90.4(4) 6_566 5_666
Cs1 N2 C8 O6 -41.7(4) 5_666 .
Cs1 N2 C8 O6 48.6(7) 6_566 .
Cs1 N2 C8 C9 137.9(3) 5_666 .
Cs1 N2 C8 C9 -131.7(3) 6_566 .
Cs1 C8 C9 C10 84.1(5) 5_666 .
Cs1 C8 C9 C14 -96.3(6) 5_666 .
S1 N1 C1 Cs1 -179.8(2) . 5_666
S1 N1 C1 O5 -178.9(4) . .
S1 N1 C1 C2 0.8(5) . .
S1 C3 C2 C7 177.0(4) . .
S1 C3 C2 C1 -2.1(4) . .
S1 C3 C4 Cs01 -78.6(4) . 6
S1 C3 C4 C5 -176.9(4) . .
S2 N2 C8 Cs1 -136.9(3) . 5_666
S2 N2 C8 O6 -178.6(4) . .
S2 N2 C8 C9 1.0(5) . .
S2 C10 C11 C12 -179.7(4) . .
S2 C10 C9 C14 -179.3(3) . .
S2 C10 C9 C8 0.3(4) . .
O2 S1 O1 Cs01 111.18(18) . .
O2 S1 O1 Cs1 10.9(2) . 1_545
O2 S1 N1 Cs01 -115.12(15) . .
O2 S1 N1 Cs01 -4.45(19) . 5_656
O2 S1 N1 C1 113.3(3) . .
O2 S1 C3 Cs01 -11.00(18) . 6
O2 S1 C3 C2 -113.8(3) . .
O2 S1 C3 C4 63.4(5) . .
O1 S1 O2 Cs01 -122.12(17) . 5_656
O1 S1 O2 Cs01 139.00(17) . 6
O1 S1 O2 Cs1 -11.7(2) . 1_545
O1 S1 N1 Cs01 12.68(19) . .
O1 S1 N1 Cs01 123.35(17) . 5_656
O1 S1 N1 C1 -118.9(3) . .
O1 S1 C3 Cs01 -137.13(15) . 6
O1 S1 C3 C2 120.0(3) . .
O1 S1 C3 C4 -62.7(5) . .
O6 C8 C9 C10 178.8(4) . .
O6 C8 C9 C14 -1.7(7) . .
O4 S2 O3 Cs01 -76.9(4) . .
O4 S2 N2 Cs1 31.4(2) . 6_566
O4 S2 N2 Cs1 132.5(2) . 5_666
O4 S2 N2 C8 -117.6(3) . .
O4 S2 C10 C11 -65.5(5) . .
O4 S2 C10 C9 115.6(3) . .
O3 S2 O4 Cs1 97.9(2) . 6_566
O3 S2 N2 Cs1 3.3(3) . 5_666
O3 S2 N2 Cs1 -97.88(19) . 6_566
O3 S2 N2 C8 113.1(3) . .
O3 S2 C10 C11 62.8(5) . .
O3 S2 C10 C9 -116.1(3) . .
N1 S1 O2 Cs01 -93.8(2) . 6
N1 S1 O2 Cs01 5.0(2) . 5_656
N1 S1 O2 Cs1 115.49(17) . 1_545
N1 S1 O1 Cs01 -15.5(2) . .
N1 S1 O1 Cs1 -115.71(17) . 1_545
N1 S1 C3 Cs01 105.13(16) . 6
N1 S1 C3 C2 2.3(3) . .
N1 S1 C3 C4 179.5(4) . .
N2 S2 O4 Cs1 -29.7(2) . 6_566
N2 S2 O3 Cs01 49.7(4) . .
N2 S2 C10 C11 179.2(4) . .
N2 S2 C10 C9 0.2(3) . .
N2 C8 C9 C10 -0.9(5) . .
N2 C8 C9 C14 178.6(4) . .
C3 S1 O2 Cs01 14.0(2) . 6
C3 S1 O2 Cs01 112.88(19) . 5_656
C3 S1 O2 Cs1 -136.68(18) . 1_545
C3 S1 O1 Cs01 -124.61(19) . .
C3 S1 O1 Cs1 135.15(17) . 1_545
C3 S1 N1 Cs01 -119.54(16) . 5_656
C3 S1 N1 Cs01 129.79(15) . .
C3 S1 N1 C1 -1.8(3) . .
C3 C2 C7 C6 -0.1(7) . .
C3 C2 C1 Cs1 -176.5(9) . 5_666
C3 C2 C1 O5 -179.4(4) . .
C3 C2 C1 N1 1.0(5) . .
C2 C3 C4 Cs01 98.2(4) . 6
C2 C3 C4 C5 -0.1(7) . .
C2 C7 C6 C5 1.1(7) . .
C10 S2 O4 Cs1 -136.98(17) . 6_566
C10 S2 O3 Cs01 156.3(3) . .
C10 S2 N2 Cs1 148.24(16) . 6_566
C10 S2 N2 Cs1 -110.6(3) . 5_666
C10 S2 N2 C8 -0.8(3) . .
C10 C11 C12 C13 0.0(7) . .
C11 C10 C9 C14 1.7(7) . .
C11 C10 C9 C8 -178.7(4) . .
C11 C12 C13 C14 0.1(8) . .
C9 C10 C11 C12 -0.9(7) . .
C9 C14 C13 C12 0.6(7) . .
C4 C3 C2 C7 -0.4(7) . .
C4 C3 C2 C1 -179.5(4) . .
C4 C5 C6 C7 -1.7(8) . .
C7 C2 C1 Cs1 4.5(14) . 5_666
C7 C2 C1 O5 1.6(7) . .
C7 C2 C1 N1 -178.0(4) . .
C1 C2 C7 C6 178.8(4) . .
C13 C14 C9 C10 -1.5(7) . .
C13 C14 C9 C8 179.1(4) . .
C6 C5 C4 Cs01 -82.5(5) . 6
C6 C5 C4 C3 1.1(7) . .
